data_4067243
loop_
_publ_author_name
'Tomooka, Katsuhiko'
'Shimada, Maki'
'Uehara, Kazuhiro'
'Ito, Masato'

_publ_section_title
;
 A Unique Functional Group Transformation of Planar Chiral Diolefinic
 Organonitrogen Cycles Utilizing PtCl2(2,4,6-trimethylpyridine) Complexes
;
_journal_issue 24
_journal_name_full Organometallics
_journal_page_first 6632
_journal_paper_doi 10.1021/om1009704
_journal_volume 29
_journal_year 2010
_chemical_formula_moiety 'C23 H30 Cl2 N2 O2 Pt S'
_chemical_formula_sum 'C23 H30 Cl2 N2 O2 Pt S'
_chemical_formula_weight 664.56
_space_group_IT_number 2
_symmetry_cell_setting triclinic
_symmetry_Int_Tables_number 2
_symmetry_space_group_name_Hall '-P 1'
_symmetry_space_group_name_H-M 'P -1'
_atom_sites_solution_hydrogens geom
_atom_sites_solution_primary direct
_atom_sites_solution_secondary difmap
_cell_angle_alpha 80.77(5)
_cell_angle_beta 82.94(5)
_cell_angle_gamma 68.10(3)
_cell_formula_units_Z 2
_cell_length_a 8.029(8)
_cell_length_b 13.059(13)
_cell_length_c 13.179(13)
_cell_measurement_reflns_used 4558
_cell_measurement_temperature 173
_cell_measurement_theta_max 27.48
_cell_measurement_theta_min 3.06
_cell_volume 1263(2)
_computing_cell_refinement CrystalClear
_computing_data_collection 'CrystalClear (Rigaku Corp., 2000)'
_computing_data_reduction CrystalClear
_computing_molecular_graphics 'CrystalStructure 4.0'
_computing_publication_material 'CrystalStructure 4.0 (Rigaku, 2010)'
_computing_structure_refinement 'CRYSTALS (Carruthers, et al., 1999)'
_computing_structure_solution 'DIRDIF99-PATTY (Gould, et al., 1999)'
_diffrn_ambient_temperature 173
_diffrn_detector_area_resol_mean 7.314
_diffrn_measured_fraction_theta_full 0.955
_diffrn_measured_fraction_theta_max 0.955
_diffrn_measurement_device_type 'Rigaku Saturn70'
_diffrn_measurement_method \w
_diffrn_radiation_type 'Mo K\a'
_diffrn_radiation_wavelength 0.71070
_diffrn_reflns_av_R_equivalents 0.0727
_diffrn_reflns_limit_h_max 10
_diffrn_reflns_limit_h_min -9
_diffrn_reflns_limit_k_max 16
_diffrn_reflns_limit_k_min -16
_diffrn_reflns_limit_l_max 17
_diffrn_reflns_limit_l_min -14
_diffrn_reflns_number 9996
_diffrn_reflns_theta_full 27.48
_diffrn_reflns_theta_max 27.48
_diffrn_standards_number 0
_exptl_absorpt_coefficient_mu 5.851
_exptl_absorpt_correction_T_max 0.310
_exptl_absorpt_correction_T_min 0.173
_exptl_absorpt_correction_type multi-scan
_exptl_absorpt_process_details 'REQAB (Rigaku, 1998)'
_exptl_crystal_colour colorless
_exptl_crystal_density_diffrn 1.748
_exptl_crystal_density_method 'not measured'
_exptl_crystal_description prism
_exptl_crystal_F_000 652.00
_exptl_crystal_size_max 0.200
_exptl_crystal_size_mid 0.200
_exptl_crystal_size_min 0.200
_refine_diff_density_max 3.090
_refine_diff_density_min -2.020
_refine_ls_extinction_coef 59(12)
_refine_ls_extinction_method 'Larson (1970) Crystallographic Computing eq. 22'
_refine_ls_goodness_of_fit_ref 0.935
_refine_ls_hydrogen_treatment mixed
_refine_ls_number_parameters 314
_refine_ls_number_reflns 5532
_refine_ls_R_factor_gt 0.0920
_refine_ls_shift/su_max 0.026
_refine_ls_structure_factor_coef Fsqd
_refine_ls_weighting_details 'w = 1/[0.0010Fo^2^ + 3.0000\s(Fo^2^) + 0.5000]/(4Fo^2^)'
_refine_ls_weighting_scheme calc
_refine_ls_wR_factor_ref 0.1850
_reflns_number_gt 5517
_reflns_number_total 5532
_reflns_threshold_expression F^2^>2.0\s(F^2^)
_cod_data_source_file om1009704_si_001.cif
_cod_data_source_block '__4a'
_cod_original_cell_volume 1263(3)
_cod_database_code 4067243

loop_
_symmetry_equiv_pos_site_id
_symmetry_equiv_pos_as_xyz
1 +X,+Y,+Z
2 -X,-Y,-Z

loop_
_atom_site_label
_atom_site_type_symbol
_atom_site_fract_x
_atom_site_fract_y
_atom_site_fract_z
_atom_site_U_iso_or_equiv
_atom_site_adp_type
_atom_site_occupancy
_atom_site_symmetry_multiplicity
_atom_site_calc_flag
_atom_site_refinement_flags
Pt(1) Pt 1.06581(6) 0.18089(4) 0.14238(3) 0.04280(15) Uani 1.0 2 d .
Cl(1) Cl 0.8212(5) 0.2724(4) 0.0472(3) 0.0765(12) Uani 1.0 2 d .
Cl(2) Cl 1.3214(4) 0.0984(3) 0.2311(3) 0.0539(9) Uani 1.0 2 d .
S(1) S 0.5521(4) 0.2672(3) 0.4898(3) 0.0455(8) Uani 1.0 2 d .
O(1) O 0.6493(13) 0.3376(9) 0.4964(9) 0.064(4) Uani 1.0 2 d .
O(2) O 0.5177(14) 0.1988(9) 0.5797(8) 0.063(3) Uani 1.0 2 d .
N(1) N 0.6635(14) 0.1856(8) 0.4040(8) 0.044(3) Uani 1.0 2 d .
N(2) N 1.2232(15) 0.2384(10) 0.0285(8) 0.050(3) Uani 1.0 2 d .
C(2) C 0.7351(16) 0.2297(10) 0.3051(11) 0.046(4) Uani 1.0 2 d .
C(3) C 0.9143(16) 0.1437(10) 0.2823(8) 0.038(3) Uani 1.0 2 d .
C(4) C 0.9342(17) 0.0682(11) 0.2171(9) 0.045(4) Uani 1.0 2 d .
C(5) C 1.053(3) -0.0527(12) 0.2340(13) 0.064(5) Uani 1.0 2 d .
C(6) C 0.943(3) -0.1153(12) 0.3010(13) 0.061(5) Uani 1.0 2 d .
C(7) C 0.9275(18) -0.0959(11) 0.4108(11) 0.052(4) Uani 1.0 2 d .
C(8) C 0.7965(18) -0.0166(11) 0.4551(10) 0.048(4) Uani 1.0 2 d .
C(9) C 0.6410(17) 0.0769(10) 0.4078(11) 0.047(4) Uani 1.0 2 d .
C(10) C 0.3442(14) 0.3511(9) 0.4390(9) 0.037(3) Uani 1.0 2 d .
C(11) C 0.2136(17) 0.3077(10) 0.4438(11) 0.050(4) Uani 1.0 2 d .
C(12) C 0.0498(19) 0.3717(13) 0.4038(14) 0.067(5) Uani 1.0 2 d .
C(13) C 0.0150(17) 0.4807(12) 0.3600(9) 0.052(4) Uani 1.0 2 d .
C(14) C 0.151(2) 0.5225(12) 0.3607(13) 0.067(5) Uani 1.0 2 d .
C(15) C 0.313(2) 0.4595(11) 0.3987(12) 0.055(4) Uani 1.0 2 d .
C(16) C -0.161(3) 0.5479(18) 0.3185(13) 0.096(7) Uani 1.0 2 d .
C(17) C 1.3091(18) 0.1740(12) -0.0488(10) 0.048(4) Uani 1.0 2 d .
C(18) C 1.4249(18) 0.2054(12) -0.1203(10) 0.051(4) Uani 1.0 2 d .
C(19) C 1.4544(18) 0.3042(13) -0.1213(10) 0.053(4) Uani 1.0 2 d .
C(20) C 1.359(3) 0.3711(13) -0.0436(11) 0.062(5) Uani 1.0 2 d .
C(21) C 1.2468(18) 0.3358(11) 0.0300(10) 0.048(4) Uani 1.0 2 d .
C(22) C 1.278(2) 0.0698(13) -0.0484(12) 0.061(5) Uani 1.0 2 d .
C(23) C 1.145(3) 0.4055(13) 0.1132(12) 0.074(6) Uani 1.0 2 d .
C(24) C 1.583(3) 0.3399(16) -0.1987(14) 0.076(6) Uani 1.0 2 d .
H(1) H 0.4035 0.4905 0.3975 0.0688 Uiso 1.0 2 calc R
H(2) H 0.1291 0.5972 0.3312 0.0706 Uiso 1.0 2 calc R
H(3) H -0.0404 0.3407 0.4053 0.0793 Uiso 1.0 2 calc R
H(4) H 0.2345 0.2335 0.4747 0.0609 Uiso 1.0 2 calc R
H(5) H 1.4863 0.1587 -0.1718 0.0598 Uiso 1.0 2 calc R
H(6) H 1.3707 0.4407 -0.0422 0.0756 Uiso 1.0 2 calc R
H(7) H -0.2172 0.6107 0.3549 0.0991 Uiso 1.0 2 calc R
H(8) H -0.1424 0.5722 0.2476 0.0990 Uiso 1.0 2 calc R
H(9) H -0.2366 0.5054 0.3257 0.0991 Uiso 1.0 2 calc R
H(10) H 1.1742 0.4706 0.1066 0.0924 Uiso 1.0 2 calc R
H(11) H 1.0200 0.4261 0.1066 0.0925 Uiso 1.0 2 calc R
H(12) H 1.1752 0.3642 0.1788 0.0924 Uiso 1.0 2 calc R
H(13) H 1.6993 0.2838 -0.1954 0.0876 Uiso 1.0 2 calc R
H(14) H 1.5407 0.3479 -0.2649 0.0877 Uiso 1.0 2 calc R
H(15) H 1.5882 0.4084 -0.1869 0.0876 Uiso 1.0 2 calc R
H(16) H 1.1534 0.0855 -0.0526 0.0762 Uiso 1.0 2 calc R
H(17) H 1.3440 0.0342 -0.1059 0.0762 Uiso 1.0 2 calc R
H(18) H 1.3171 0.0223 0.0134 0.0762 Uiso 1.0 2 calc R
H(19) H 0.6581 0.2406 0.2519 0.0546 Uiso 1.0 2 calc R
H(20) H 0.7466 0.2982 0.3113 0.0546 Uiso 1.0 2 calc R
H(21) H 1.0924 -0.0819 0.1701 0.0758 Uiso 1.0 2 calc R
H(22) H 1.1549 -0.0597 0.2684 0.0758 Uiso 1.0 2 calc R
H(23) H 0.5329 0.0786 0.4473 0.0577 Uiso 1.0 2 calc R
H(24) H 0.6352 0.0636 0.3397 0.0577 Uiso 1.0 2 calc R
H(25) H 0.8255 -0.0886 0.2770 0.0749 Uiso 1.0 2 calc R
H(26) H 0.9979 -0.1928 0.2967 0.0749 Uiso 1.0 2 calc R
H(27) H 0.804(14) -0.008(9) 0.514(9) 0.02(3) Uiso 1.0 2 d .
H(28) H 1.0165 0.1412 0.3136 0.0444 Uiso 1.0 2 calc R
H(29) H 1.0204 -0.1446 0.4529 0.0610 Uiso 1.0 2 calc R
H(30) H 0.8681 0.0934 0.1572 0.0526 Uiso 1.0 2 calc R

loop_
_atom_site_aniso_label
_atom_site_aniso_U_11
_atom_site_aniso_U_22
_atom_site_aniso_U_33
_atom_site_aniso_U_12
_atom_site_aniso_U_13
_atom_site_aniso_U_23
Pt(1) 0.0409(3) 0.0504(3) 0.0338(3) -0.0152(2) -0.00546(18) 0.00316(17)
Cl(1) 0.0483(19) 0.107(4) 0.057(2) -0.017(2) -0.0255(16) 0.030(2)
Cl(2) 0.0390(15) 0.078(3) 0.0399(15) -0.0169(15) -0.0106(12) 0.0037(15)
S(1) 0.0404(15) 0.0554(18) 0.0414(15) -0.0179(14) -0.0044(12) -0.0050(13)
O(1) 0.047(6) 0.070(7) 0.086(8) -0.028(5) -0.005(5) -0.027(6)
O(2) 0.063(7) 0.071(7) 0.047(5) -0.022(6) -0.009(5) 0.013(5)
N(1) 0.044(6) 0.038(5) 0.044(6) -0.014(5) 0.010(5) 0.003(4)
N(2) 0.047(6) 0.057(7) 0.039(6) -0.017(5) -0.001(5) 0.004(5)
C(2) 0.039(6) 0.040(6) 0.057(8) -0.015(5) 0.005(6) -0.003(6)
C(3) 0.041(6) 0.044(6) 0.026(5) -0.017(5) 0.005(5) 0.006(5)
C(4) 0.047(7) 0.054(7) 0.031(6) -0.019(6) -0.005(5) 0.007(5)
C(5) 0.070(10) 0.049(8) 0.071(10) -0.024(7) 0.005(8) -0.004(7)
C(6) 0.065(9) 0.047(8) 0.076(10) -0.025(7) 0.005(8) -0.015(7)
C(7) 0.045(7) 0.043(7) 0.064(9) -0.014(6) -0.011(6) 0.008(6)
C(8) 0.056(8) 0.051(8) 0.038(7) -0.027(7) -0.018(6) 0.024(6)
C(9) 0.048(7) 0.041(7) 0.055(8) -0.025(6) -0.003(6) 0.002(6)
C(10) 0.030(5) 0.038(6) 0.038(6) -0.009(5) 0.003(5) -0.003(5)
C(11) 0.047(7) 0.033(6) 0.072(9) -0.017(6) -0.016(7) 0.004(6)
C(12) 0.040(7) 0.059(9) 0.099(13) -0.012(7) -0.011(8) -0.015(9)
C(13) 0.041(7) 0.066(9) 0.033(6) 0.000(6) -0.007(5) -0.009(6)
C(14) 0.050(8) 0.046(8) 0.081(11) -0.001(7) 0.005(8) 0.016(7)
C(15) 0.061(9) 0.045(7) 0.066(9) -0.028(7) -0.001(7) -0.007(7)
C(16) 0.087(13) 0.108(16) 0.053(10) 0.014(11) -0.020(9) -0.011(10)
C(17) 0.045(7) 0.062(8) 0.037(6) -0.023(6) 0.002(6) 0.001(6)
C(18) 0.048(7) 0.065(9) 0.037(6) -0.019(7) -0.011(6) 0.004(6)
C(19) 0.046(7) 0.073(10) 0.037(7) -0.023(7) -0.001(6) 0.004(6)
C(20) 0.073(10) 0.063(9) 0.052(8) -0.036(8) -0.009(7) 0.015(7)
C(21) 0.047(7) 0.050(7) 0.042(7) -0.019(6) 0.003(6) 0.003(6)
C(22) 0.064(9) 0.073(10) 0.054(8) -0.028(8) 0.004(7) -0.026(8)
C(23) 0.120(15) 0.049(8) 0.062(9) -0.048(10) 0.027(10) -0.018(7)
C(24) 0.057(10) 0.087(12) 0.075(11) -0.025(9) 0.016(9) -0.001(9)

loop_
_atom_type_symbol
_atom_type_description
_atom_type_scat_dispersion_real
_atom_type_scat_dispersion_imag
_atom_type_scat_source
C C 0.003 0.002
;
International Tables for Crystallography
(1992, Vol. C, Tables 4.2.6.8 and 6.1.1.4)
;
H H 0.000 0.000
;
International Tables for Crystallography
(1992, Vol. C, Table 6.1.1.4)
;
Cl Cl 0.148 0.159
;
International Tables for Crystallography
(1992, Vol. C, Tables 4.2.6.8 and 6.1.1.4)
;
N N 0.006 0.003
;
International Tables for Crystallography
(1992, Vol. C, Tables 4.2.6.8 and 6.1.1.4)
;
O O 0.011 0.006
;
International Tables for Crystallography
(1992, Vol. C, Tables 4.2.6.8 and 6.1.1.4)
;
Pt Pt -1.703 8.390
;
International Tables for Crystallography
(1992, Vol. C, Tables 4.2.6.8 and 6.1.1.4)
;
S S 0.125 0.123
;
International Tables for Crystallography
(1992, Vol. C, Tables 4.2.6.8 and 6.1.1.4)
;

loop_
_geom_angle_atom_site_label_1
_geom_angle_atom_site_label_2
_geom_angle_atom_site_label_3
_geom_angle
_geom_angle_publ_flag
Cl(1) Pt(1) Cl(2) 175.56(16) yes
Cl(1) Pt(1) N(2) 89.5(4) yes
Cl(1) Pt(1) C(3) 95.8(4) yes
Cl(1) Pt(1) C(4) 88.9(4) yes
Cl(2) Pt(1) N(2) 86.4(4) yes
Cl(2) Pt(1) C(3) 87.9(4) yes
Cl(2) Pt(1) C(4) 95.6(4) yes
N(2) Pt(1) C(3) 167.2(6) yes
N(2) Pt(1) C(4) 155.6(5) yes
C(3) Pt(1) C(4) 36.6(5) yes
O(1) S(1) O(2) 119.9(8) yes
O(1) S(1) N(1) 106.6(7) yes
O(1) S(1) C(10) 107.9(6) yes
O(2) S(1) N(1) 107.4(6) yes
O(2) S(1) C(10) 108.1(6) yes
N(1) S(1) C(10) 106.2(6) yes
S(1) N(1) C(2) 120.9(9) yes
S(1) N(1) C(9) 119.0(9) yes
C(2) N(1) C(9) 116.9(11) yes
Pt(1) N(2) C(17) 118.5(11) yes
Pt(1) N(2) C(21) 121.8(9) yes
C(17) N(2) C(21) 119.7(12) yes
N(1) C(2) C(3) 105.7(9) yes
Pt(1) C(3) C(2) 116.6(8) yes
Pt(1) C(3) C(4) 71.5(7) yes
C(2) C(3) C(4) 120.9(13) yes
Pt(1) C(4) C(3) 71.9(9) yes
Pt(1) C(4) C(5) 115.7(10) yes
C(3) C(4) C(5) 124.3(12) yes
C(4) C(5) C(6) 107.5(12) yes
C(5) C(6) C(7) 110.7(16) yes
C(6) C(7) C(8) 125.9(12) yes
C(7) C(8) C(9) 129.2(13) yes
N(1) C(9) C(8) 111.0(13) yes
S(1) C(10) C(11) 119.0(9) yes
S(1) C(10) C(15) 120.3(12) yes
C(11) C(10) C(15) 120.7(11) yes
C(10) C(11) C(12) 120.0(13) yes
C(11) C(12) C(13) 121.1(16) yes
C(12) C(13) C(14) 116.6(13) yes
C(12) C(13) C(16) 120.2(17) yes
C(14) C(13) C(16) 123.2(16) yes
C(13) C(14) C(15) 122.6(14) yes
C(10) C(15) C(14) 119.0(16) yes
N(2) C(17) C(18) 119.7(15) yes
N(2) C(17) C(22) 118.0(13) yes
C(18) C(17) C(22) 122.3(13) yes
C(17) C(18) C(19) 122.5(13) yes
C(18) C(19) C(20) 116.7(14) yes
C(18) C(19) C(24) 123.3(14) yes
C(20) C(19) C(24) 120.0(17) yes
C(19) C(20) C(21) 119.8(17) yes
N(2) C(21) C(20) 121.5(13) yes
N(2) C(21) C(23) 118.0(13) yes
C(20) C(21) C(23) 120.6(15) yes
N(1) C(2) H(19) 110.546 no
N(1) C(2) H(20) 110.211 no
C(3) C(2) H(19) 110.108 no
C(3) C(2) H(20) 110.765 no
H(19) C(2) H(20) 109.466 no
Pt(1) C(3) H(28) 82.370 no
C(2) C(3) H(28) 119.795 no
C(4) C(3) H(28) 119.300 no
Pt(1) C(4) H(30) 82.617 no
C(3) C(4) H(30) 117.768 no
C(5) C(4) H(30) 117.891 no
C(4) C(5) H(21) 110.544 no
C(4) C(5) H(22) 109.122 no
C(6) C(5) H(21) 110.022 no
C(6) C(5) H(22) 110.134 no
H(21) C(5) H(22) 109.455 no
C(5) C(6) H(25) 108.678 no
C(5) C(6) H(26) 110.238 no
C(7) C(6) H(25) 108.648 no
C(7) C(6) H(26) 109.052 no
H(25) C(6) H(26) 109.459 no
C(6) C(7) H(29) 117.207 no
C(8) C(7) H(29) 116.893 no
C(7) C(8) H(27) 119(7) no
C(9) C(8) H(27) 111(7) no
N(1) C(9) H(23) 109.557 no
N(1) C(9) H(24) 109.316 no
C(8) C(9) H(23) 109.118 no
C(8) C(9) H(24) 108.333 no
H(23) C(9) H(24) 109.456 no
C(10) C(11) H(4) 119.979 no
C(12) C(11) H(4) 120.069 no
C(11) C(12) H(3) 119.961 no
C(13) C(12) H(3) 118.922 no
C(13) C(14) H(2) 117.610 no
C(15) C(14) H(2) 119.765 no
C(10) C(15) H(1) 120.636 no
C(14) C(15) H(1) 120.328 no
C(13) C(16) H(7) 108.887 no
C(13) C(16) H(8) 108.716 no
C(13) C(16) H(9) 110.796 no
H(7) C(16) H(8) 109.475 no
H(7) C(16) H(9) 109.470 no
H(8) C(16) H(9) 109.477 no
C(17) C(18) H(5) 118.682 no
C(19) C(18) H(5) 118.811 no
C(19) C(20) H(6) 120.250 no
C(21) C(20) H(6) 119.903 no
C(17) C(22) H(16) 109.765 no
C(17) C(22) H(17) 109.179 no
C(17) C(22) H(18) 109.468 no
H(16) C(22) H(17) 109.473 no
H(16) C(22) H(18) 109.471 no
H(17) C(22) H(18) 109.470 no
C(21) C(23) H(10) 109.975 no
C(21) C(23) H(11) 108.615 no
C(21) C(23) H(12) 109.813 no
H(10) C(23) H(11) 109.478 no
H(10) C(23) H(12) 109.471 no
H(11) C(23) H(12) 109.472 no
C(19) C(24) H(13) 109.221 no
C(19) C(24) H(14) 107.168 no
C(19) C(24) H(15) 111.987 no
H(13) C(24) H(14) 109.468 no
H(13) C(24) H(15) 109.471 no
H(14) C(24) H(15) 109.477 no

loop_
_geom_bond_atom_site_label_1
_geom_bond_atom_site_label_2
_geom_bond_distance
_geom_bond_publ_flag
Pt(1) Cl(1) 2.287(5) yes
Pt(1) Cl(2) 2.296(4) yes
Pt(1) N(2) 2.072(12) yes
Pt(1) C(3) 2.172(11) yes
Pt(1) C(4) 2.166(15) yes
S(1) O(1) 1.427(14) yes
S(1) O(2) 1.429(11) yes
S(1) N(1) 1.626(11) yes
S(1) C(10) 1.764(11) yes
N(1) C(2) 1.478(17) yes
N(1) C(9) 1.489(19) yes
N(2) C(17) 1.376(17) yes
N(2) C(21) 1.36(2) yes
C(2) C(3) 1.489(15) yes
C(3) C(4) 1.364(19) yes
C(4) C(5) 1.507(18) yes
C(5) C(6) 1.53(3) yes
C(6) C(7) 1.49(3) yes
C(7) C(8) 1.323(18) yes
C(8) C(9) 1.499(17) yes
C(10) C(11) 1.36(2) yes
C(10) C(15) 1.370(18) yes
C(11) C(12) 1.384(19) yes
C(12) C(13) 1.38(3) yes
C(13) C(14) 1.39(3) yes
C(13) C(16) 1.48(3) yes
C(14) C(15) 1.36(2) yes
C(17) C(18) 1.37(2) yes
C(17) C(22) 1.47(3) yes
C(18) C(19) 1.39(3) yes
C(19) C(20) 1.41(2) yes
C(19) C(24) 1.51(3) yes
C(20) C(21) 1.39(3) yes
C(21) C(23) 1.50(2) yes
C(2) H(19) 0.950 no
C(2) H(20) 0.950 no
C(3) H(28) 0.950 no
C(4) H(30) 0.950 no
C(5) H(21) 0.950 no
C(5) H(22) 0.950 no
C(6) H(25) 0.950 no
C(6) H(26) 0.950 no
C(7) H(29) 0.950 no
C(8) H(27) 0.82(12) no
C(9) H(23) 0.950 no
C(9) H(24) 0.950 no
C(11) H(4) 0.950 no
C(12) H(3) 0.950 no
C(14) H(2) 0.950 no
C(15) H(1) 0.950 no
C(16) H(7) 0.950 no
C(16) H(8) 0.950 no
C(16) H(9) 0.950 no
C(18) H(5) 0.950 no
C(20) H(6) 0.950 no
C(22) H(16) 0.950 no
C(22) H(17) 0.950 no
C(22) H(18) 0.950 no
C(23) H(10) 0.950 no
C(23) H(11) 0.950 no
C(23) H(12) 0.950 no
C(24) H(13) 0.950 no
C(24) H(14) 0.950 no
C(24) H(15) 0.950 no
